data_1540562
loop_
_publ_author_name
'Gregson, Matthew'
'Chilton, Nicholas F.'
'Ariciu, Ana-Maria'
'Tuna, Floriana'
'Crowe, Iain F.'
'Lewis, William'
'Blake, Alexander J.'
'Collison, David'
'McInnes, Eric J. L.'
'Winpenny, Richard E. P.'
'Liddle, Stephen T.'

_publ_section_title
;
 A monometallic lanthanide bis(methanediide) single molecule magnet with a
 large energy barrier and complex spin relaxation behaviour
;
_journal_issue 1
_journal_name_full 'Chem. Sci.'
_journal_page_first 155
_journal_paper_doi 10.1039/C5SC03111G
_journal_volume 7
_journal_year 2016
_chemical_formula_moiety 'C42 H53 Dy N2 O P2 Si2'
_chemical_formula_sum 'C42 H53 Dy N2 O P2 Si2'
_chemical_formula_weight 882.48
_space_group_crystal_system monoclinic
_space_group_IT_number 11
_space_group_name_Hall '-P 2yb'
_space_group_name_H-M_alt 'P 1 21/m 1'
_symmetry_space_group_name_Hall '-P 2yb'
_symmetry_space_group_name_H-M 'P 1 21/m 1'
_atom_sites_solution_hydrogens geom
_atom_sites_solution_primary heavy
_atom_sites_solution_secondary difmap
_audit_creation_date 2015-01-16
_audit_creation_method
;
Olex2 1.2
(compiled 2014.09.19 svn.r3010 for OlexSys, GUI svn.r4874)
;
_audit_update_record
;
2015-03-13 deposited with the CCDC.
2015-11-23 downloaded from the CCDC.
;
_cell_angle_alpha 90
_cell_angle_beta 94.0778(7)
_cell_angle_gamma 90
_cell_formula_units_Z 2
_cell_length_a 10.47242(8)
_cell_length_b 19.20658(14)
_cell_length_c 10.61743(9)
_cell_measurement_reflns_used 11641
_cell_measurement_temperature 120(2)
_cell_measurement_theta_max 74.4780
_cell_measurement_theta_min 4.1550
_cell_volume 2130.18(3)
_computing_cell_refinement
;
CrysAlisPro, Agilent Technologies,
Version 1.171.36.28a (release 18-03-2013 CrysAlis171 .NET)
(compiled Mar 18 2013,11:47:30)
;
_computing_data_collection
;
CrysAlisPro, Agilent Technologies,
Version 1.171.36.28a (release 18-03-2013 CrysAlis171 .NET)
(compiled Mar 18 2013,11:47:30)
;
_computing_data_reduction
;
CrysAlisPro, Agilent Technologies,
Version 1.171.36.28a (release 18-03-2013 CrysAlis171 .NET)
(compiled Mar 18 2013,11:47:30)
;
_computing_molecular_graphics 'Olex2 (Dolomanov et al., 2009)'
_computing_publication_material 'Olex2 (Dolomanov et al., 2009)'
_computing_structure_refinement 'ShelXL (Sheldrick, 2008)'
_computing_structure_solution 'ShelXS (Sheldrick, 2008)'
_diffrn_ambient_environment 'N2 gas'
_diffrn_ambient_temperature 120(2)
_diffrn_crystal_treatment 'flash frozen in gaseous N2'
_diffrn_detector 'CCD area detector'
_diffrn_detector_area_resol_mean 10.6296
_diffrn_detector_type 'Agilent Diffraction Atlas detector'
_diffrn_measured_fraction_theta_full 1.000
_diffrn_measured_fraction_theta_max 0.986
_diffrn_measurement_details
;
  1 omega -103.00  -17.00   1.0000    1.0000
omega____ theta____ kappa____ phi______ frames
    -      -38.5000  -57.0000  -90.0000 86

  2 omega  -42.00   -3.00   1.0000    1.0000
omega____ theta____ kappa____ phi______ frames
    -      -38.5000  125.0000   60.0000 39

  3 omega  -91.00  -47.00   1.0000    1.0000
omega____ theta____ kappa____ phi______ frames
    -      -38.5000  125.0000   60.0000 44

  4 omega  -24.00   10.00   1.0000    1.0000
omega____ theta____ kappa____ phi______ frames
    -      -38.5000   38.0000   90.0000 34

  5 omega   86.00  154.00   1.0000    4.0000
omega____ theta____ kappa____ phi______ frames
    -      105.3295   61.0000   30.0000 68

  6 omega   42.00   72.00   1.0000    4.0000
omega____ theta____ kappa____ phi______ frames
    -      105.3295  -30.0000   60.0000 30

  7 omega   59.00   99.00   1.0000    4.0000
omega____ theta____ kappa____ phi______ frames
    -      105.3295  -45.0000  120.0000 40

  8 omega   44.00  134.00   1.0000    4.0000
omega____ theta____ kappa____ phi______ frames
    -      105.3295  -77.0000  -90.0000 90

  9 omega   36.00  103.00   1.0000    4.0000
omega____ theta____ kappa____ phi______ frames
    -      105.3295  -94.0000 -120.0000 67

 10 omega   93.00  174.00   1.0000    4.0000
omega____ theta____ kappa____ phi______ frames
    -      105.3295   45.0000   90.0000 81

 11 omega   35.00   90.00   1.0000    4.0000
omega____ theta____ kappa____ phi______ frames
    -      105.3295  -30.0000  -90.0000 55

 12 omega  -90.00  -17.00   1.0000    1.0000
omega____ theta____ kappa____ phi______ frames
    -      -38.5000  125.0000  -60.0000 73

 13 omega -109.00  -19.00   1.0000    1.0000
omega____ theta____ kappa____ phi______ frames
    -      -38.5000  -38.0000  150.0000 90

 14 omega  -22.00    4.00   1.0000    1.0000
omega____ theta____ kappa____ phi______ frames
    -      -38.5000   38.0000  -90.0000 26

 15 omega   36.00   83.00   1.0000    4.0000
omega____ theta____ kappa____ phi______ frames
    -      105.3295  -30.0000   90.0000 47

 16 omega   52.00   78.00   1.0000    4.0000
omega____ theta____ kappa____ phi______ frames
    -      105.3295  -30.0000 -180.0000 26

 17 omega  102.00  150.00   1.0000    4.0000
omega____ theta____ kappa____ phi______ frames
    -      105.3295   45.0000  120.0000 48

 18 omega   26.00  108.00   1.0000    4.0000
omega____ theta____ kappa____ phi______ frames
    -      105.3295  -94.0000  150.0000 82

 19 omega   63.00  120.00   1.0000    4.0000
omega____ theta____ kappa____ phi______ frames
    -      105.3295 -125.0000   90.0000 57

 20 omega   83.00  172.00   1.0000    4.0000
omega____ theta____ kappa____ phi______ frames
    -      105.3295   45.0000    0.0000 89

 21 omega   42.00   76.00   1.0000    4.0000
omega____ theta____ kappa____ phi______ frames
    -      105.3295  -30.0000 -150.0000 34

 22 omega   30.00   63.00   1.0000    4.0000
omega____ theta____ kappa____ phi______ frames
    -      105.3295  -94.0000   90.0000 33

 23 omega   60.00   90.00   1.0000    4.0000
omega____ theta____ kappa____ phi______ frames
    -      105.3295  -30.0000  -60.0000 30
;
_diffrn_measurement_device '\k-geometry diffractometer'
_diffrn_measurement_device_type GV1000
_diffrn_measurement_method '\w scans'
_diffrn_measurement_specimen_support 'MiTeGen micromount'
_diffrn_orient_matrix_UB_11 0.1001509000
_diffrn_orient_matrix_UB_12 -0.0572649000
_diffrn_orient_matrix_UB_13 0.0318079000
_diffrn_orient_matrix_UB_21 0.1082347000
_diffrn_orient_matrix_UB_22 0.0532157000
_diffrn_orient_matrix_UB_23 -0.0134899000
_diffrn_orient_matrix_UB_31 -0.0013838000
_diffrn_orient_matrix_UB_32 0.0179262000
_diffrn_orient_matrix_UB_33 0.1413301000
_diffrn_radiation_collimation 'focusing mirrors'
_diffrn_radiation_monochromator mirror
_diffrn_radiation_probe x-ray
_diffrn_radiation_type CuK\a
_diffrn_radiation_wavelength 1.54184
_diffrn_reflns_av_R_equivalents 0.0248
_diffrn_reflns_av_unetI/netI 0.0202
_diffrn_reflns_laue_measured_fraction_full 1.000
_diffrn_reflns_laue_measured_fraction_max 0.986
_diffrn_reflns_limit_h_max 12
_diffrn_reflns_limit_h_min -13
_diffrn_reflns_limit_k_max 23
_diffrn_reflns_limit_k_min -23
_diffrn_reflns_limit_l_max 12
_diffrn_reflns_limit_l_min -10
_diffrn_reflns_number 17192
_diffrn_reflns_point_group_measured_fraction_full 1.000
_diffrn_reflns_point_group_measured_fraction_max 0.986
_diffrn_reflns_theta_full 67.684
_diffrn_reflns_theta_max 74.429
_diffrn_reflns_theta_min 4.174
_diffrn_source 'microfocus sealed tube'
_diffrn_source_target Cu
_diffrn_source_type 'Agilent Diffraction microfocus tube'
_exptl_absorpt_coefficient_mu 10.878
_exptl_absorpt_correction_T_max 0.682
_exptl_absorpt_correction_T_min 0.405
_exptl_absorpt_correction_type gaussian
_exptl_absorpt_process_details
;
CrysAlisPro, Agilent Technologies,
Version 1.171.36.28a (release 18-03-2013 CrysAlis171 .NET)
(compiled Mar 18 2013,11:47:30)
Numerical absorption correction based on gaussian integration over
            a multifaceted crystal model
;
_exptl_crystal_colour 'clear yellow'
_exptl_crystal_colour_lustre clear
_exptl_crystal_colour_primary yellow
_exptl_crystal_density_diffrn 1.376
_exptl_crystal_description block
_exptl_crystal_F_000 902
_exptl_crystal_size_max 0.2701
_exptl_crystal_size_mid 0.1672
_exptl_crystal_size_min 0.1333
_refine_diff_density_max 0.578
_refine_diff_density_min -0.580
_refine_diff_density_rms 0.054
_refine_ls_extinction_method none
_refine_ls_goodness_of_fit_ref 1.043
_refine_ls_hydrogen_treatment constr
_refine_ls_matrix_type full
_refine_ls_number_parameters 259
_refine_ls_number_reflns 4419
_refine_ls_number_restraints 7
_refine_ls_restrained_S_all 1.052
_refine_ls_R_factor_all 0.0197
_refine_ls_R_factor_gt 0.0193
_refine_ls_shift/su_max 0.002
_refine_ls_shift/su_mean 0.000
_refine_ls_structure_factor_coef Fsqd
_refine_ls_weighting_details 'w=1/[\s^2^(Fo^2^)+(0.0301P)^2^+0.6644P] where P=(Fo^2^+2Fc^2^)/3'
_refine_ls_weighting_scheme calc
_refine_ls_wR_factor_gt 0.0494
_refine_ls_wR_factor_ref 0.0496
_reflns_Friedel_coverage 0.000
_reflns_number_gt 4362
_reflns_number_total 4419
_reflns_threshold_expression 'I > 2\s(I)'
_cod_data_source_file c5sc03111g2.cif
_cod_data_source_block '[Dy(BIPMtms)(Bn)(THF)]'
_cod_depositor_comments 'Adding full bibliography for 1540562--1540566.cif.'
_cod_database_code 1540562
_nottingham_internal_coll_name DYMGLB
_nottingham_internal_coll_number 13153
_nottingham_internal_coll_client MG/STL
_nottingham_internal_coll_type custom
_nottingham_internal_coll_frame_method 'omega scans'
_nottingham_internal_coll_frame_time '1.0000, 4.0000'
_nottingham_internal_coll_frame_width 1.0000
_nottingham_internal_coll_user pcxmjg
_nottingham_internal_coll_date 16/01/2014
_nottingham_internal_coll_location NOTTS
_nottingham_internal_process_date 17/01/2014
_nottingham_internal_process_user pcxmjg
_nottingham_internal_solution_date 17/01/2014
_nottingham_internal_solution_user pcxmjg
_nottingham_internal_refinement_date 16/01/2015
_nottingham_internal_refinement_user pcxmjg
_nottingham_internal_self_archive_date 16/01/2015
_nottingham_internal_self_validation_date 16/01/2015
_nottingham_internal_self_validation_user pcxmjg
_nottingham_internal_validation_date 19/1/2015
_nottingham_internal_validation_user pczwl
_nottingham_internal_archive_date 19/1/2015
_chemical_oxdiff_formula 'C42 H53 Dy1 N2 O1 P2 Si2'
_chemical_oxdiff_usercomment 'DYMGLB #13153 IN FOMBLIN FILM ON MICROMOUNT FOR MG/STL'
_shelx_space_group_comment
;
The symmetry employed for this shelxl refinement is uniquely defined
by the following loop, which should always be used as a source of
symmetry information in preference to the above space-group names.
They are only intended as comments.
;
_reflns_odcompleteness_completeness 99.95
_reflns_odcompleteness_iscentric 1
_reflns_odcompleteness_theta 67.13
_olex2_refinement_description
;
1. Fixed Uiso
 At 1.2 times of:
  All C(H) groups, All C(H,H) groups
 At 1.5 times of:
  All C(H,H,H) groups
2. Restrained distances
 O1-C22 \\sim O1-C25
 with sigma of 0.02
 C23-C22 \\sim C25-C24 \\sim C24-C23
 with sigma of 0.02
 C22-C24 \\sim C23-C25
 with sigma of 0.02
 C23-O1 \\sim O1-C24
 with sigma of 0.02
 C25-Dy1 \\sim Dy1-C22
 with sigma of 0.02
3. Others
 Fixed Sof: O1(0.5) H17A(0.5) H17B(0.5) C22(0.5) H22A(0.5) H22B(0.5) C25(0.5)
 H25A(0.5) H25B(0.5) C23(0.5) H23A(0.5) H23B(0.5) C24(0.5) H24A(0.5) H24B(0.5)
4.a Secondary CH2 refined with riding coordinates:
 C17(H17A,H17B), C22(H22A,H22B), C25(H25A,H25B), C23(H23A,H23B), C24(H24A,H24B)
4.b Aromatic/amide H refined with riding coordinates:
 C3(H3), C4(H4), C5(H5), C6(H6), C7(H7), C9(H9), C10(H10), C11(H11), C12(H12),
 C13(H13), C19(H19), C20(H20), C21(H21)
4.c Idealised Me refined as rotating group:
 C14(H14A,H14B,H14C), C15(H15A,H15B,H15C), C16(H16A,H16B,H16C)
;
_shelx_shelxl_version_number 2014/7
_olex2_exptl_crystal_mounting_method 'In fomblin on a micromount'
_olex2_submission_special_instructions 'No special instructions were received'

loop_
_space_group_symop_operation_xyz
'x, y, z'
'-x, y+1/2, -z'
'-x, -y, -z'
'x, -y-1/2, z'

loop_
_atom_site_label
_atom_site_type_symbol
_atom_site_fract_x
_atom_site_fract_y
_atom_site_fract_z
_atom_site_U_iso_or_equiv
_atom_site_adp_type
_atom_site_occupancy
_atom_site_site_symmetry_order
_atom_site_calc_flag
_atom_site_refinement_flags_posn
_atom_site_refinement_flags_adp
_atom_site_refinement_flags_occupancy
_atom_site_disorder_assembly
_atom_site_disorder_group
Dy1 Dy 0.72316(2) 0.7500 0.59812(2) 0.01358(5) Uani 1 2 d S T P . .
P1 P 0.85600(3) 0.83268(2) 0.79827(3) 0.01272(8) Uani 1 1 d . . . . .
Si1 Si 0.76090(4) 0.94340(2) 0.60905(4) 0.01829(9) Uani 1 1 d . . . . .
O1 O 0.8156(2) 0.7436(18) 0.40041(19) 0.023(3) Uani 0.5 1 d . . . A -1
N1 N 0.79935(12) 0.86057(7) 0.66041(12) 0.0150(2) Uani 1 1 d . . . . .
C1 C 0.8140(2) 0.7500 0.8084(2) 0.0153(4) Uani 1 2 d S T P A .
C2 C 0.78811(14) 0.88340(8) 0.92227(14) 0.0160(3) Uani 1 1 d . . . . .
C3 C 0.84975(17) 0.93914(9) 0.98408(17) 0.0232(3) Uani 1 1 d . . . . .
H3 H 0.9338 0.9516 0.9644 0.028 Uiso 1 1 calc R . . . .
C4 C 0.78901(18) 0.97681(10) 1.07470(18) 0.0285(4) Uani 1 1 d . . . . .
H4 H 0.8327 1.0139 1.1183 0.034 Uiso 1 1 calc R . . . .
C5 C 0.66501(18) 0.96026(10) 1.10140(17) 0.0266(4) Uani 1 1 d . . . . .
H5 H 0.6227 0.9868 1.1614 0.032 Uiso 1 1 calc R . . . .
C6 C 0.60310(16) 0.90479(10) 1.04029(17) 0.0265(4) Uani 1 1 d . . . . .
H6 H 0.5181 0.8933 1.0584 0.032 Uiso 1 1 calc R . . . .
C7 C 0.66465(16) 0.86583(9) 0.95267(16) 0.0224(3) Uani 1 1 d . . . . .
H7 H 0.6225 0.8270 0.9131 0.027 Uiso 1 1 calc R . . . .
C8 C 1.02765(14) 0.84739(8) 0.81746(15) 0.0172(3) Uani 1 1 d . . . . .
C9 C 1.09430(16) 0.83855(9) 0.93479(18) 0.0247(3) Uani 1 1 d . . . . .
H9 H 1.0488 0.8295 1.0073 0.030 Uiso 1 1 calc R . . . .
C10 C 1.22727(18) 0.84301(10) 0.9459(2) 0.0326(4) Uani 1 1 d . . . . .
H10 H 1.2720 0.8381 1.0265 0.039 Uiso 1 1 calc R . . . .
C11 C 1.29479(16) 0.85459(10) 0.8406(2) 0.0327(4) Uani 1 1 d . . . . .
H11 H 1.3856 0.8567 0.8486 0.039 Uiso 1 1 calc R . . . .
C12 C 1.22959(17) 0.86312(11) 0.72345(19) 0.0311(4) Uani 1 1 d . . . . .
H12 H 1.2756 0.8710 0.6509 0.037 Uiso 1 1 calc R . . . .
C13 C 1.09652(16) 0.86008(9) 0.71235(17) 0.0238(3) Uani 1 1 d . . . . .
H13 H 1.0521 0.8667 0.6321 0.029 Uiso 1 1 calc R . . . .
C14 C 0.60685(18) 0.97454(10) 0.66997(19) 0.0307(4) Uani 1 1 d . . . . .
H14A H 0.5404 0.9391 0.6535 0.046 Uiso 1 1 calc GR . . . .
H14B H 0.5803 1.0179 0.6271 0.046 Uiso 1 1 calc GR . . . .
H14C H 0.6194 0.9829 0.7611 0.046 Uiso 1 1 calc GR . . . .
C15 C 0.8858(2) 1.01034(10) 0.6553(2) 0.0349(4) Uani 1 1 d . . . . .
H15A H 0.8944 1.0147 0.7475 0.052 Uiso 1 1 calc GR . . . .
H15B H 0.8603 1.0553 0.6178 0.052 Uiso 1 1 calc GR . . . .
H15C H 0.9680 0.9960 0.6248 0.052 Uiso 1 1 calc GR . . . .
C16 C 0.74149(19) 0.93986(10) 0.43285(17) 0.0305(4) Uani 1 1 d . . . . .
H16A H 0.8210 0.9231 0.4000 0.046 Uiso 1 1 calc GR . . . .
H16B H 0.7220 0.9865 0.3995 0.046 Uiso 1 1 calc GR . . . .
H16C H 0.6713 0.9081 0.4066 0.046 Uiso 1 1 calc GR . . . .
C17 C 0.4977(2) 0.7500 0.6316(2) 0.0291(6) Uani 1 2 d S T P A .
H17A H 0.4702 0.7077 0.6755 0.035 Uiso 0.5 1 calc R . . . .
H17B H 0.4702 0.7923 0.6755 0.035 Uiso 0.5 1 calc R . . . .
C18 C 0.4586(2) 0.7500 0.4983(2) 0.0246(5) Uani 1 2 d S T P A .
C19 C 0.4445(2) 0.81214(10) 0.42837(19) 0.0348(4) Uani 1 1 d . . . . .
H19 H 0.4536 0.8554 0.4713 0.042 Uiso 1 1 calc R . . A .
C20 C 0.4178(3) 0.81190(12) 0.2988(2) 0.0458(5) Uani 1 1 d . . . . .
H20 H 0.4071 0.8548 0.2547 0.055 Uiso 1 1 calc R . . . .
C21 C 0.4064(4) 0.7500 0.2329(3) 0.0477(8) Uani 1 2 d S T P . .
H21 H 0.3911 0.7500 0.1436 0.057 Uiso 1 2 calc RS T P . .
C22 C 0.7580(3) 0.7435(14) 0.2712(3) 0.031(3) Uani 0.5 1 d . . . A -1
H22A H 0.6851 0.7764 0.2622 0.037 Uiso 0.5 1 calc R . . A -1
H22B H 0.7270 0.6964 0.2466 0.037 Uiso 0.5 1 calc R . . A -1
C25 C 0.9535(4) 0.754(2) 0.3970(3) 0.057(2) Uani 0.5 1 d . . . A -1
H25A H 1.0014 0.7239 0.4602 0.068 Uiso 0.5 1 calc R . . A -1
H25B H 0.9775 0.8029 0.4127 0.068 Uiso 0.5 1 calc R . . A -1
C23 C 0.8639(4) 0.76619(19) 0.1910(3) 0.0354(13) Uani 0.5 1 d . . . A -1
H23A H 0.8728 0.8175 0.1895 0.042 Uiso 0.5 1 calc R . . A -1
H23B H 0.8504 0.7485 0.1034 0.042 Uiso 0.5 1 calc R . . A -1
C24 C 0.9787(4) 0.7317(3) 0.2618(4) 0.054(2) Uani 0.5 1 d . . . A -1
H24A H 1.0608 0.7504 0.2356 0.065 Uiso 0.5 1 calc R . . A -1
H24B H 0.9773 0.6804 0.2516 0.065 Uiso 0.5 1 calc R . . A -1

loop_
_atom_site_aniso_label
_atom_site_aniso_U_11
_atom_site_aniso_U_22
_atom_site_aniso_U_33
_atom_site_aniso_U_23
_atom_site_aniso_U_13
_atom_site_aniso_U_12
Dy1 0.01295(7) 0.01648(7) 0.01125(7) 0.000 0.00032(4) 0.000
P1 0.01230(16) 0.01312(17) 0.01263(17) -0.00070(13) 0.00016(13) 0.00016(12)
Si1 0.0192(2) 0.01604(19) 0.0195(2) 0.00472(15) -0.00004(15) 0.00031(15)
O1 0.0255(9) 0.030(10) 0.0131(8) 0.0004(16) 0.0031(6) 0.0005(18)
N1 0.0148(6) 0.0155(6) 0.0145(6) 0.0013(5) -0.0001(5) -0.0003(5)
C1 0.0166(10) 0.0154(9) 0.0134(10) 0.000 -0.0028(7) 0.000
C2 0.0175(7) 0.0158(7) 0.0149(7) 0.0016(6) 0.0020(5) 0.0021(5)
C3 0.0236(8) 0.0206(8) 0.0262(9) -0.0047(7) 0.0069(6) -0.0031(6)
C4 0.0310(9) 0.0244(8) 0.0304(9) -0.0114(7) 0.0053(7) -0.0040(7)
C5 0.0294(9) 0.0309(9) 0.0201(8) -0.0056(7) 0.0063(7) 0.0066(7)
C6 0.0185(8) 0.0375(9) 0.0241(9) -0.0046(7) 0.0055(6) 0.0002(7)
C7 0.0179(7) 0.0267(8) 0.0225(8) -0.0041(7) 0.0015(6) -0.0017(6)
C8 0.0158(7) 0.0135(6) 0.0221(8) -0.0021(6) -0.0009(6) 0.0010(5)
C9 0.0216(8) 0.0233(8) 0.0282(9) 0.0034(7) -0.0046(7) -0.0025(6)
C10 0.0239(9) 0.0309(9) 0.0405(11) 0.0007(8) -0.0142(8) 0.0005(7)
C11 0.0137(8) 0.0325(10) 0.0512(12) -0.0135(9) -0.0035(7) 0.0041(7)
C12 0.0178(8) 0.0393(10) 0.0370(10) -0.0136(8) 0.0081(7) -0.0002(7)
C13 0.0157(7) 0.0312(9) 0.0245(8) -0.0081(7) 0.0022(6) 0.0001(6)
C14 0.0293(9) 0.0253(8) 0.0376(10) 0.0031(8) 0.0026(8) 0.0107(7)
C15 0.0397(10) 0.0221(8) 0.0418(11) 0.0079(8) -0.0035(8) -0.0092(8)
C16 0.0358(10) 0.0323(9) 0.0227(9) 0.0096(7) -0.0019(7) 0.0013(8)
C17 0.0130(10) 0.0513(16) 0.0234(12) 0.000 0.0030(9) 0.000
C18 0.0141(10) 0.0341(13) 0.0257(12) 0.000 0.0018(9) 0.000
C19 0.0462(11) 0.0275(10) 0.0305(10) -0.0037(8) 0.0024(8) -0.0034(8)
C20 0.0725(16) 0.0310(11) 0.0330(11) 0.0060(9) -0.0023(10) 0.0026(10)
C21 0.076(2) 0.0410(17) 0.0236(14) 0.000 -0.0122(14) 0.000
C22 0.0370(15) 0.041(8) 0.0149(12) -0.001(3) -0.0011(10) -0.006(4)
C25 0.0261(15) 0.122(6) 0.0227(15) -0.004(10) 0.0066(12) -0.001(10)
C23 0.051(2) 0.041(4) 0.0141(14) 0.0031(13) 0.0065(14) 0.0012(16)
C24 0.046(2) 0.086(6) 0.033(2) 0.010(2) 0.0198(17) 0.018(2)

loop_
_atom_type_symbol
_atom_type_description
_atom_type_scat_dispersion_real
_atom_type_scat_dispersion_imag
_atom_type_scat_source
C C 0.0181 0.0091 'International Tables Vol C Tables 4.2.6.8 and 6.1.1.4'
H H 0.0000 0.0000 'International Tables Vol C Tables 4.2.6.8 and 6.1.1.4'
N N 0.0311 0.0180 'International Tables Vol C Tables 4.2.6.8 and 6.1.1.4'
O O 0.0492 0.0322 'International Tables Vol C Tables 4.2.6.8 and 6.1.1.4'
Si Si 0.2541 0.3302 'International Tables Vol C Tables 4.2.6.8 and 6.1.1.4'
P P 0.2955 0.4335 'International Tables Vol C Tables 4.2.6.8 and 6.1.1.4'
Dy Dy -9.8046 9.8477 'International Tables Vol C Tables 4.2.6.8 and 6.1.1.4'

loop_
_exptl_crystal_face_index_h
_exptl_crystal_face_index_k
_exptl_crystal_face_index_l
_exptl_crystal_face_perp_dist
_exptl_oxdiff_crystal_face_indexfrac_h
_exptl_oxdiff_crystal_face_indexfrac_k
_exptl_oxdiff_crystal_face_indexfrac_l
_exptl_oxdiff_crystal_face_x
_exptl_oxdiff_crystal_face_y
_exptl_oxdiff_crystal_face_z
-6 -6 1 0.0869 -5.9991 -6.0035 0.9984 -0.2253 -0.9823 0.0418
3 -11 0 0.0569 2.9989 -11.0031 0.0046 0.9306 -0.2610 -0.2007
-2 -8 5 0.1219 -2.0048 -7.9943 5.0002 0.4161 -0.7099 0.5661
-1 -9 -5 0.1219 -0.9945 -9.0143 -4.9970 0.2577 -0.5199 -0.8664
-2 -12 0 0.1003 -1.9995 -12.0060 0.0023 0.4873 -0.8554 -0.2121
-6 -5 -1 0.1110 -5.9970 -5.0071 -1.0015 -0.3457 -0.9020 -0.2230
3 5 5 0.1033 2.9938 5.0137 4.9991 0.1717 0.5234 0.7923
3 -8 4 0.0924 2.9946 -7.9938 4.0030 0.8850 -0.1553 0.4183
2 11 -2 0.1034 2.0016 11.0016 -2.0017 -0.4932 0.8291 -0.0884
-6 4 1 0.0847 -5.9990 4.0006 0.9956 -0.7982 -0.4498 0.2207
4 -6 -5 0.1206 4.0039 -6.0106 -4.9953 0.5863 0.1809 -0.8193
6 -6 0 0.0939 5.9979 -5.9995 0.0048 0.9444 0.3299 -0.1152
-2 4 -6 0.1457 -1.9929 3.9886 -6.0009 -0.6189 0.0775 -0.7739
-2 7 5 0.0902 -2.0046 7.0120 4.9960 -0.4434 0.0888 0.8346
1 -4 -7 0.1269 1.0071 -4.0153 -6.9970 0.1082 -0.0103 -1.0623
-3 11 1 0.0601 -2.9999 11.0051 0.9952 -0.8990 0.2475 0.3421
-6 3 -2 0.1122 -5.9958 2.9942 -2.0035 -0.8357 -0.4626 -0.2212
0 -3 -7 0.1356 0.0074 -3.0154 -6.9978 -0.0492 -0.0653 -1.0431
-1 2 7 0.1099 -1.0071 2.0144 6.9975 0.0064 -0.0962 1.0265
6 6 -1 0.0803 5.9991 6.0035 -0.9984 0.2253 0.9823 -0.0418

loop_
_geom_angle_atom_site_label_1
_geom_angle_atom_site_label_2
_geom_angle_atom_site_label_3
_geom_angle
_geom_angle_site_symmetry_1
_geom_angle_site_symmetry_3
O1 Dy1 C17 126.48(9) . .
O1 Dy1 C18 96.65(7) . .
N1 Dy1 O1 92.9(8) 4_575 .
N1 Dy1 O1 98.3(8) . .
N1 Dy1 N1 129.59(6) . 4_575
N1 Dy1 C1 68.16(3) 4_575 .
N1 Dy1 C1 68.16(3) . .
N1 Dy1 C17 105.97(4) . .
N1 Dy1 C17 105.97(4) 4_575 .
N1 Dy1 C18 113.61(3) . .
N1 Dy1 C18 113.61(3) 4_575 .
C1 Dy1 O1 132.26(9) . .
C1 Dy1 C17 101.13(8) . .
C1 Dy1 C18 131.00(7) . .
C17 Dy1 C18 29.87(8) . .
N1 P1 C1 107.01(9) . .
N1 P1 C2 109.71(7) . .
N1 P1 C8 110.09(7) . .
C1 P1 C2 110.31(9) . .
C1 P1 C8 114.07(9) . .
C8 P1 C2 105.64(7) . .
N1 Si1 C14 111.89(8) . .
N1 Si1 C15 114.08(8) . .
N1 Si1 C16 106.86(8) . .
C15 Si1 C14 106.96(10) . .
C16 Si1 C14 108.75(9) . .
C16 Si1 C15 108.15(9) . .
C22 O1 Dy1 131.6(2) . .
C22 O1 C25 108.7(4) . .
C25 O1 Dy1 118.7(4) . .
P1 N1 Dy1 92.89(6) . .
P1 N1 Si1 130.58(8) . .
Si1 N1 Dy1 132.86(7) . .
P1 C1 Dy1 91.69(8) . .
P1 C1 Dy1 91.69(8) 4_575 .
P1 C1 P1 147.66(14) . 4_575
C3 C2 P1 124.11(12) . .
C3 C2 C7 118.91(15) . .
C7 C2 P1 116.95(12) . .
C2 C3 H3 119.8 . .
C2 C3 C4 120.43(16) . .
C4 C3 H3 119.8 . .
C3 C4 H4 119.9 . .
C5 C4 C3 120.18(17) . .
C5 C4 H4 119.9 . .
C4 C5 H5 120.2 . .
C6 C5 C4 119.68(16) . .
C6 C5 H5 120.2 . .
C5 C6 H6 119.8 . .
C5 C6 C7 120.32(16) . .
C7 C6 H6 119.8 . .
C2 C7 H7 119.8 . .
C6 C7 C2 120.44(16) . .
C6 C7 H7 119.8 . .
C9 C8 P1 120.64(13) . .
C13 C8 P1 120.14(12) . .
C13 C8 C9 118.84(15) . .
C8 C9 H9 119.9 . .
C10 C9 C8 120.17(18) . .
C10 C9 H9 119.9 . .
C9 C10 H10 119.8 . .
C11 C10 C9 120.48(18) . .
C11 C10 H10 119.8 . .
C10 C11 H11 120.1 . .
C10 C11 C12 119.83(16) . .
C12 C11 H11 120.1 . .
C11 C12 H12 120.1 . .
C11 C12 C13 119.85(18) . .
C13 C12 H12 120.1 . .
C8 C13 H13 119.6 . .
C12 C13 C8 120.81(17) . .
C12 C13 H13 119.6 . .
Si1 C14 H14A 109.5 . .
Si1 C14 H14B 109.5 . .
Si1 C14 H14C 109.5 . .
H14A C14 H14B 109.5 . .
H14A C14 H14C 109.5 . .
H14B C14 H14C 109.5 . .
Si1 C15 H15A 109.5 . .
Si1 C15 H15B 109.5 . .
Si1 C15 H15C 109.5 . .
H15A C15 H15B 109.5 . .
H15A C15 H15C 109.5 . .
H15B C15 H15C 109.5 . .
Si1 C16 H16A 109.5 . .
Si1 C16 H16B 109.5 . .
Si1 C16 H16C 109.5 . .
H16A C16 H16B 109.5 . .
H16A C16 H16C 109.5 . .
H16B C16 H16C 109.5 . .
Dy1 C17 H17A 113.0 . .
Dy1 C17 H17B 113.0 . .
H17A C17 H17B 110.4 . .
C18 C17 Dy1 93.85(15) . .
C18 C17 H17A 113.0 . .
C18 C17 H17B 113.0 . .
C17 C18 Dy1 56.28(12) . .
C19 C18 Dy1 104.78(13) . .
C19 C18 Dy1 104.78(13) 4_575 .
C19 C18 C17 121.90(12) 4_575 .
C19 C18 C17 121.90(12) . .
C19 C18 C19 115.9(2) . 4_575
C18 C19 H19 119.1 . .
C20 C19 C18 121.85(19) . .
C20 C19 H19 119.1 . .
C19 C20 H20 119.7 . .
C21 C20 C19 120.7(2) . .
C21 C20 H20 119.7 . .
C20 C21 C20 118.9(3) 4_575 .
C20 C21 H21 120.5 4_575 .
C20 C21 H21 120.5 . .
O1 C22 H22A 110.7 . .
O1 C22 H22B 110.7 . .
O1 C22 C23 105.0(6) . .
H22A C22 H22B 108.8 . .
C23 C22 H22A 110.7 . .
C23 C22 H22B 110.7 . .
O1 C25 H25A 111.2 . .
O1 C25 H25B 111.2 . .
O1 C25 C24 102.9(9) . .
H25A C25 H25B 109.1 . .
C24 C25 H25A 111.2 . .
C24 C25 H25B 111.2 . .
C22 C23 H23A 111.7 . .
C22 C23 H23B 111.7 . .
C22 C23 C24 100.5(6) . .
H23A C23 H23B 109.4 . .
C24 C23 H23A 111.7 . .
C24 C23 H23B 111.7 . .
C25 C24 H24A 111.9 . .
C25 C24 H24B 111.9 . .
C23 C24 C25 99.2(7) . .
C23 C24 H24A 111.9 . .
C23 C24 H24B 111.9 . .
H24A C24 H24B 109.6 . .

loop_
_geom_bond_atom_site_label_1
_geom_bond_atom_site_label_2
_geom_bond_distance
_geom_bond_site_symmetry_2
Dy1 O1 2.376(3) .
Dy1 N1 2.3471(13) .
Dy1 N1 2.3471(13) 4_575
Dy1 C1 2.364(2) .
Dy1 C17 2.413(2) .
Dy1 C18 2.895(2) .
P1 N1 1.6303(13) .
P1 C1 1.6534(7) .
P1 C2 1.8223(16) .
P1 C8 1.8168(16) .
Si1 N1 1.7203(13) .
Si1 C14 1.8781(19) .
Si1 C15 1.875(2) .
Si1 C16 1.8686(19) .
O1 C22 1.459(4) .
O1 C25 1.460(8) .
C1 P1 1.6534(7) 4_575
C2 C3 1.391(2) .
C2 C7 1.396(2) .
C3 H3 0.9500 .
C3 C4 1.393(2) .
C4 H4 0.9500 .
C4 C5 1.386(3) .
C5 H5 0.9500 .
C5 C6 1.384(3) .
C6 H6 0.9500 .
C6 C7 1.388(2) .
C7 H7 0.9500 .
C8 C9 1.394(2) .
C8 C13 1.393(2) .
C9 H9 0.9500 .
C9 C10 1.392(3) .
C10 H10 0.9500 .
C10 C11 1.383(3) .
C11 H11 0.9500 .
C11 C12 1.386(3) .
C12 H12 0.9500 .
C12 C13 1.391(2) .
C13 H13 0.9500 .
C14 H14A 0.9800 .
C14 H14B 0.9800 .
C14 H14C 0.9800 .
C15 H15A 0.9800 .
C15 H15B 0.9800 .
C15 H15C 0.9800 .
C16 H16A 0.9800 .
C16 H16B 0.9800 .
C16 H16C 0.9800 .
C17 H17A 0.9900 .
C17 H17B 0.9900 .
C17 C18 1.445(4) .
C18 C19 1.408(2) .
C18 C19 1.408(2) 4_575
C19 H19 0.9500 .
C19 C20 1.384(3) .
C20 H20 0.9500 .
C20 C21 1.380(3) .
C21 C20 1.380(3) 4_575
C21 H21 0.9500 .
C22 H22A 0.9900 .
C22 H22B 0.9900 .
C22 C23 1.510(9) .
C25 H25A 0.9900 .
C25 H25B 0.9900 .
C25 C24 1.537(11) .
C23 H23A 0.9900 .
C23 H23B 0.9900 .
C23 C24 1.523(6) .
C24 H24A 0.9900 .
C24 H24B 0.9900 .

loop_
_geom_torsion_atom_site_label_1
_geom_torsion_atom_site_label_2
_geom_torsion_atom_site_label_3
_geom_torsion_atom_site_label_4
_geom_torsion
_geom_torsion_site_symmetry_1
_geom_torsion_site_symmetry_4
Dy1 O1 C22 C23 159(2) . .
Dy1 O1 C25 C24 169.3(17) . .
Dy1 C17 C18 C19 86.9(2) . 4_575
Dy1 C17 C18 C19 -86.9(2) . .
Dy1 C18 C19 C20 115.2(2) . .
P1 C2 C3 C4 177.62(14) . .
P1 C2 C7 C6 -175.86(14) . .
P1 C8 C9 C10 173.46(14) . .
P1 C8 C13 C12 -172.21(14) . .
O1 C22 C23 C24 36(2) . .
O1 C25 C24 C23 42(2) . .
N1 P1 C1 Dy1 4.45(9) . .
N1 P1 C1 P1 100.3(3) . 4_575
N1 P1 C2 C3 -98.01(15) . .
N1 P1 C2 C7 79.73(14) . .
N1 P1 C8 C9 169.37(13) . .
N1 P1 C8 C13 -17.80(15) . .
C1 P1 N1 Dy1 -4.48(9) . .
C1 P1 N1 Si1 155.56(11) . .
C1 P1 C2 C3 144.35(15) . .
C1 P1 C2 C7 -37.92(16) . .
C1 P1 C8 C9 -70.33(16) . .
C1 P1 C8 C13 102.50(15) . .
C2 P1 N1 Dy1 -124.16(6) . .
C2 P1 N1 Si1 35.88(12) . .
C2 P1 C1 Dy1 123.74(7) . .
C2 P1 C1 P1 -140.4(2) . 4_575
C2 P1 C8 C9 50.98(15) . .
C2 P1 C8 C13 -136.18(13) . .
C2 C3 C4 C5 -1.9(3) . .
C3 C2 C7 C6 2.0(3) . .
C3 C4 C5 C6 1.9(3) . .
C4 C5 C6 C7 0.0(3) . .
C5 C6 C7 C2 -2.0(3) . .
C7 C2 C3 C4 -0.1(3) . .
C8 P1 N1 Dy1 119.99(6) . .
C8 P1 N1 Si1 -79.97(11) . .
C8 P1 C1 Dy1 -117.56(8) . .
C8 P1 C1 P1 -21.7(3) . 4_575
C8 P1 C2 C3 20.62(16) . .
C8 P1 C2 C7 -161.64(13) . .
C8 C9 C10 C11 -1.5(3) . .
C9 C8 C13 C12 0.8(3) . .
C9 C10 C11 C12 1.2(3) . .
C10 C11 C12 C13 0.1(3) . .
C11 C12 C13 C8 -1.1(3) . .
C13 C8 C9 C10 0.5(3) . .
C14 Si1 N1 Dy1 77.12(11) . .
C14 Si1 N1 P1 -75.16(12) . .
C15 Si1 N1 Dy1 -161.28(10) . .
C15 Si1 N1 P1 46.44(14) . .
C16 Si1 N1 Dy1 -41.81(11) . .
C16 Si1 N1 P1 165.91(10) . .
C17 C18 C19 C20 174.4(2) . .
C18 C19 C20 C21 -1.3(4) . .
C19 C18 C19 C20 0.3(4) 4_575 .
C19 C20 C21 C20 2.2(6) . 4_575
C22 O1 C25 C24 -21(3) . .
C22 C23 C24 C25 -47.3(16) . .
C25 O1 C22 C23 -9(3) . .
